data_8100947
loop_
_publ_author_name
'Hauss\"uhl, Eiken'
'Giester, G.'
'Tillmanns, E.'

_publ_section_title
;
Crystal structure of bis(dimethylammonium) zirconium bis(nitrilotriacetate) 
tetrahydrate, (CH~3~NH~2~CH~3~)~2~Zr(N(CH~2~COO)~3~)~2~ &#x00B7; 4H~2~O
;
_journal_issue 2
_journal_name_full 'Zeitschrift f\"ur Kristallographie - New Crystal Structures'
_journal_page_first 275
_journal_page_last 276
_journal_volume 216
_journal_year 2001
_chemical_formula_structural '(CH3 NH2 CH3)2 Zr (N(CH2COO)3)2 (H2O)4'
_chemical_formula_sum 'C16 H36 N4 O16 Zr'
_chemical_formula_weight 631.71
_chemical_name_common
;
'bis(dimethylamine) zirconium bis(nitrilotriacetate)'  tetrahydrate
;
_space_group_IT_number 4
_symmetry_cell_setting monoclinic
_symmetry_space_group_name_Hall 'P 2yb'
_symmetry_space_group_name_H-M 'P 1 21 1'
_cell_angle_alpha 90.00
_cell_angle_beta 111.01(3)
_cell_angle_gamma 90.00
_cell_formula_units_Z 2
_cell_length_a 11.916(2)
_cell_length_b 9.906(2)
_cell_length_c 12.064(2)
_cell_measurement_temperature 293(2)
_cell_volume 1329.4(4)
_diffrn_ambient_temperature 293(2)
_exptl_crystal_density_diffrn 1.578
_exptl_crystal_density_meas 1.584
_cod_original_sg_symbol_H-M 'P 21'
_cod_database_code 8100947

loop_
_symmetry_equiv_pos_as_xyz
'x, y, z'
'-x, y+1/2, -z'

loop_
_atom_site_label
_atom_site_type_symbol
_atom_site_fract_x
_atom_site_fract_y
_atom_site_fract_z
_atom_site_U_iso_or_equiv
_atom_site_adp_type
_atom_site_occupancy
_atom_site_symmetry_multiplicity
_atom_site_Wyckoff_symbol
_atom_site_calc_flag
_atom_site_refinement_flags
_atom_site_disorder_assembly
_atom_site_disorder_group
Zr1 Zr 0.054036(18) 0.30111(3) 0.267657(18) 0.02707(9) Uani 1 2 a d . . .
N1 N -0.0223(2) 0.5045(2) 0.1453(2) 0.0319(5) Uani 1 2 a d . . .
N2 N -0.0345(2) 0.1054(2) 0.3337(2) 0.0331(5) Uani 1 2 a d . . .
N30 N 0.3650(3) 0.3231(4) 0.0469(3) 0.0613(8) Uani 1 2 a d . . .
N40 N 0.6212(2) 0.8273(4) 0.4391(3) 0.0551(8) Uani 1 2 a d . . .
C11 C -0.1462(3) 0.5331(4) 0.1405(3) 0.0396(7) Uani 1 2 a d . . .
C12 C 0.0606(3) 0.6165(3) 0.2043(3) 0.0436(7) Uani 1 2 a d . . .
C13 C -0.0199(3) 0.4782(3) 0.0245(3) 0.0371(7) Uani 1 2 a d . . .
C14 C -0.1724(3) 0.4645(3) 0.2398(3) 0.0368(7) Uani 1 2 a d . . .
C15 C 0.1840(3) 0.5678(3) 0.2815(3) 0.0382(7) Uani 1 2 a d . . .
C16 C 0.0840(3) 0.3870(3) 0.0312(2) 0.0323(6) Uani 1 2 a d . . .
C21 C 0.0404(3) -0.0134(3) 0.3327(3) 0.0452(8) Uani 1 2 a d . . .
C22 C -0.1601(3) 0.0873(4) 0.2497(3) 0.0410(8) Uani 1 2 a d . . .
C23 C -0.0312(3) 0.1331(3) 0.4562(2) 0.0397(7) Uani 1 2 a d . . .
C24 C 0.1648(3) 0.0218(3) 0.3374(3) 0.0415(7) Uani 1 2 a d . . .
C25 C -0.1795(3) 0.1501(3) 0.1311(3) 0.0378(7) Uani 1 2 a d . . .
C26 C 0.0773(3) 0.2171(3) 0.5242(2) 0.0343(6) Uani 1 2 a d . . .
C31 C 0.4261(6) 0.3041(10) -0.0385(6) 0.1142(18) Uani 1 2 a d D . .
H31A H 0.459(6) 0.409(6) -0.065(6) 0.137 Uiso 1 2 a d D . .
H31B H 0.387(5) 0.245(6) -0.107(5) 0.137 Uiso 1 2 a d D . .
H31C H 0.502(6) 0.268(6) 0.001(6) 0.137 Uiso 1 2 a d D . .
C32 C 0.4262(4) 0.4144(5) 0.1462(4) 0.0872(15) Uani 1 2 a d . . .
H32A H 0.4993 0.3731 0.1974 0.105 Uiso 1 2 a calc R . .
H32B H 0.3747 0.4320 0.1901 0.105 Uiso 1 2 a calc R . .
H32C H 0.4446 0.4978 0.1159 0.105 Uiso 1 2 a calc R . .
C41 C 0.5983(5) 0.7057(7) 0.3644(5) 0.0886(15) Uani 1 2 a d D . .
H41A H 0.626(4) 0.619(5) 0.424(4) 0.106 Uiso 1 2 a d D . .
H41B H 0.656(5) 0.718(6) 0.326(5) 0.106 Uiso 1 2 a d . . .
H41C H 0.507(5) 0.714(6) 0.306(5) 0.106 Uiso 1 2 a d . . .
C42 C 0.5480(4) 0.8345(7) 0.5142(4) 0.099(2) Uani 1 2 a d . . .
H42A H 0.4644 0.8342 0.4650 0.123(10) Uiso 1 2 a calc R . .
H42B H 0.5666 0.9160 0.5602 0.123(10) Uiso 1 2 a calc R . .
H42C H 0.5652 0.7580 0.5665 0.123(10) Uiso 1 2 a calc R . .
O14A O -0.27153(19) 0.4761(3) 0.2472(2) 0.0527(6) Uani 1 2 a d . . .
O14B O -0.08560(18) 0.3924(2) 0.31230(16) 0.0358(5) Uani 1 2 a d . . .
O15A O 0.2749(2) 0.6343(3) 0.2960(2) 0.0598(7) Uani 1 2 a d . . .
O15B O 0.18432(19) 0.4549(2) 0.33505(18) 0.0422(5) Uani 1 2 a d . . .
O16A O 0.1187(2) 0.3812(2) -0.05369(18) 0.0444(5) Uani 1 2 a d . . .
O16B O 0.12871(16) 0.3159(2) 0.12533(15) 0.0393(4) Uani 1 2 a d . . .
O24A O 0.2496(2) -0.0545(3) 0.3804(3) 0.0699(8) Uani 1 2 a d . . .
O24B O 0.17259(19) 0.1347(2) 0.2858(2) 0.0431(5) Uani 1 2 a d . . .
O25A O -0.2770(2) 0.1368(3) 0.0496(2) 0.0567(6) Uani 1 2 a d . . .
O25B O -0.09159(17) 0.2208(2) 0.12206(16) 0.0360(4) Uani 1 2 a d . . .
O26A O 0.1101(2) 0.2277(2) 0.63210(18) 0.0467(5) Uani 1 2 a d . . .
O26B O 0.12749(16) 0.2802(2) 0.45949(15) 0.0403(5) Uani 1 2 a d . . .
OW1 O 0.3367(2) 0.0903(3) 0.1670(2) 0.0523(6) Uani 1 2 a d D . .
OW2 O 0.5777(3) 0.0639(3) 0.3119(3) 0.0793(8) Uani 1 2 a d D . .
OW3 O -0.3118(3) 0.3198(3) -0.1384(3) 0.0681(7) Uani 1 2 a d D . .
OW4 O -0.3076(3) 0.2953(4) 0.4094(3) 0.0690(6) Uani 1 2 a d . . .
H11A H -0.204(3) 0.495(3) 0.073(3) 0.037(8) Uiso 1 2 a d . . .
H11B H -0.149(3) 0.639(4) 0.157(3) 0.056(10) Uiso 1 2 a d . . .
H12A H 0.066(3) 0.682(4) 0.146(3) 0.054(10) Uiso 1 2 a d . . .
H12B H 0.017(5) 0.659(7) 0.261(5) 0.106(18) Uiso 1 2 a d . . .
H13A H -0.028(3) 0.553(4) -0.020(3) 0.056(10) Uiso 1 2 a d . . .
H13B H -0.099(3) 0.433(4) -0.030(3) 0.054(9) Uiso 1 2 a d . . .
H21A H 0.000(4) -0.060(5) 0.251(4) 0.066(12) Uiso 1 2 a d . . .
H21B H 0.032(3) -0.078(4) 0.381(3) 0.053(10) Uiso 1 2 a d . . .
H22A H -0.187(4) -0.017(4) 0.240(3) 0.068(11) Uiso 1 2 a d . . .
H22B H -0.217(3) 0.139(4) 0.273(3) 0.052(10) Uiso 1 2 a d . . .
H23A H -0.105(4) 0.188(5) 0.446(4) 0.070(12) Uiso 1 2 a d . . .
H23B H -0.023(3) 0.033(4) 0.500(3) 0.055(9) Uiso 1 2 a d . . .
H30A H 0.274(4) 0.365(5) -0.001(4) 0.088(14) Uiso 1 2 a d . . .
H30B H 0.362(5) 0.239(6) 0.084(5) 0.105(17) Uiso 1 2 a d . . .
H40A H 0.602(4) 0.906(5) 0.391(4) 0.078(14) Uiso 1 2 a d . . .
H40B H 0.691(4) 0.823(5) 0.481(4) 0.079(12) Uiso 1 2 a d . . .
HW1A H 0.437(4) 0.081(7) 0.224(4) 0.126 Uiso 1 2 a d D . .
HW1B H 0.313(5) 0.009(6) 0.152(5) 0.126 Uiso 1 2 a d D . .
HW2A H 0.626(5) 0.156(5) 0.349(5) 0.129(14) Uiso 1 2 a d D . .
HW2B H 0.538(5) 0.049(6) 0.370(5) 0.129(14) Uiso 1 2 a d D . .
HW3A H -0.288(5) 0.266(7) -0.066(6) 0.12(2) Uiso 1 2 a d . . .
HW3B H -0.283(4) 0.280(6) -0.176(4) 0.095(16) Uiso 1 2 a d D . .
HW4A H -0.284(4) 0.335(5) 0.470(4) 0.085(11) Uiso 1 2 a d . . .
HW4B H -0.278(4) 0.356(5) 0.374(4) 0.085(11) Uiso 1 2 a d . . .

loop_
_atom_site_aniso_label
_atom_site_aniso_U_11
_atom_site_aniso_U_22
_atom_site_aniso_U_33
_atom_site_aniso_U_23
_atom_site_aniso_U_13
_atom_site_aniso_U_12
Zr1 0.02635(13) 0.02604(13) 0.02841(14) 0.00339(12) 0.00934(9) 0.00049(14)
N1 0.0330(12) 0.0327(13) 0.0306(12) 0.0029(9) 0.0120(10) 0.0041(10)
N2 0.0340(13) 0.0310(13) 0.0342(12) 0.0007(10) 0.0122(10) -0.0035(10)
N30 0.0434(15) 0.074(3) 0.0667(18) 0.0121(17) 0.0204(13) 0.0079(16)
N40 0.0318(13) 0.071(3) 0.0570(16) -0.0001(15) 0.0087(12) 0.0043(13)
C11 0.0307(15) 0.0483(19) 0.0375(16) 0.0043(14) 0.0096(13) 0.0106(14)
C12 0.0479(17) 0.0278(16) 0.0526(19) 0.0026(14) 0.0150(15) -0.0025(14)
C13 0.0453(17) 0.0377(17) 0.0298(15) 0.0058(13) 0.0155(13) 0.0070(14)
C14 0.0342(16) 0.0335(16) 0.0427(17) -0.0029(13) 0.0135(14) -0.0018(13)
C15 0.0416(17) 0.0327(16) 0.0382(17) -0.0001(13) 0.0116(13) -0.0034(14)
C16 0.0355(15) 0.0306(16) 0.0327(15) -0.0016(12) 0.0142(12) -0.0051(12)
C21 0.0532(19) 0.0275(16) 0.060(2) 0.0029(15) 0.0262(17) 0.0013(14)
C22 0.0328(16) 0.051(2) 0.0389(17) 0.0005(14) 0.0124(13) -0.0099(14)
C23 0.0436(17) 0.0460(18) 0.0311(15) 0.0021(13) 0.0154(13) -0.0055(14)
C24 0.0523(19) 0.0354(17) 0.0436(17) 0.0082(13) 0.0252(15) 0.0100(15)
C25 0.0335(15) 0.0392(17) 0.0391(17) -0.0043(13) 0.0109(13) -0.0045(13)
C26 0.0404(16) 0.0328(16) 0.0305(15) 0.0035(12) 0.0136(12) 0.0057(13)
C31 0.097(3) 0.142(5) 0.134(4) -0.018(6) 0.079(3) 0.002(6)
C32 0.075(3) 0.076(3) 0.084(3) 0.009(3) -0.004(2) -0.007(2)
C41 0.063(3) 0.095(4) 0.097(4) -0.024(3) 0.016(2) 0.007(2)
C42 0.058(2) 0.171(6) 0.076(3) -0.009(3) 0.033(2) 0.001(3)
O14A 0.0345(12) 0.0597(15) 0.0696(15) 0.0044(12) 0.0255(11) 0.0049(11)
O14B 0.0393(11) 0.0344(11) 0.0360(10) 0.0032(8) 0.0164(9) 0.0035(9)
O15A 0.0519(14) 0.0531(15) 0.0662(16) 0.0123(12) 0.0112(12) -0.0201(13)
O15B 0.0406(11) 0.0372(12) 0.0401(12) 0.0084(9) 0.0040(9) -0.0084(10)
O16A 0.0500(13) 0.0509(13) 0.0383(12) 0.0041(10) 0.0230(10) 0.0061(10)
O16B 0.0392(9) 0.0416(11) 0.0420(10) 0.0106(11) 0.0205(8) 0.0088(11)
O24A 0.0715(17) 0.0583(17) 0.094(2) 0.0393(15) 0.0466(16) 0.0351(14)
O24B 0.0433(12) 0.0388(13) 0.0550(13) 0.0174(10) 0.0273(10) 0.0111(10)
O25A 0.0393(13) 0.0709(17) 0.0485(14) 0.0044(12) 0.0018(10) -0.0100(12)
O25B 0.0377(11) 0.0361(11) 0.0326(10) 0.0005(8) 0.0107(9) -0.0045(9)
O26A 0.0574(14) 0.0500(13) 0.0330(11) 0.0003(10) 0.0164(10) -0.0003(11)
O26B 0.0389(10) 0.0461(14) 0.0318(9) 0.0055(9) 0.0075(8) -0.0077(10)
OW1 0.0440(12) 0.0536(15) 0.0599(15) -0.0021(11) 0.0196(11) -0.0025(11)
OW2 0.0594(16) 0.0611(18) 0.110(2) 0.0049(17) 0.0215(15) -0.0053(14)
OW3 0.0939(18) 0.0518(17) 0.0595(15) 0.0016(13) 0.0286(14) 0.0185(16)
OW4 0.0804(16) 0.0685(15) 0.0702(15) -0.0194(18) 0.0416(13) -0.022(2)

loop_
_geom_bond_atom_site_label_1
_geom_bond_atom_site_label_2
_geom_bond_distance
_geom_bond_site_symmetry_2
_geom_bond_publ_flag
Zr1 O15B 2.118(2) . ?
Zr1 O14B 2.126(2) . ?
Zr1 O24B 2.131(2) . ?
Zr1 O25B 2.132(2) . ?
Zr1 O26B 2.1707(18) . ?
Zr1 O16B 2.2038(17) . ?
Zr1 N1 2.470(2) . ?
Zr1 N2 2.472(2) . ?
N1 C11 1.484(4) . ?
N1 C12 1.486(4) . ?
N1 C13 1.491(4) . ?
N2 C21 1.479(4) . ?
N2 C22 1.488(4) . ?
N2 C23 1.489(4) . ?
N30 C32 1.469(6) . ?
N30 C31 1.471(6) . ?
N30 H30A 1.11(5) . ?
N30 H30B 0.96(6) . ?
N40 C42 1.466(5) . ?
N40 C41 1.470(7) . ?
N40 H40A 0.95(5) . ?
N40 H40B 0.81(4) . ?
C11 C14 1.504(5) . ?
C11 H11A 0.94(3) . ?
C11 H11B 1.07(4) . ?
C12 C15 1.510(4) . ?
C12 H12A 0.97(4) . ?
C12 H12B 1.08(6) . ?
C13 C16 1.511(4) . ?
C13 H13A 0.90(4) . ?
C13 H13B 1.03(4) . ?
C14 O14A 1.221(4) . ?
C14 O14B 1.303(4) . ?
C15 O15A 1.225(4) . ?
C15 O15B 1.292(4) . ?
C16 O16A 1.236(3) . ?
C16 O16B 1.279(3) . ?
C21 C24 1.504(5) . ?
C21 H21A 1.04(4) . ?
C21 H21B 0.89(4) . ?
C22 C25 1.500(5) . ?
C22 H22A 1.08(4) . ?
C22 H22B 0.97(4) . ?
C23 C26 1.508(4) . ?
C23 H23A 1.00(4) . ?
C23 H23B 1.11(4) . ?
C24 O24A 1.219(4) . ?
C24 O24B 1.300(4) . ?
C25 O25A 1.231(4) . ?
C25 O25B 1.297(4) . ?
C26 O26A 1.222(3) . ?
C26 O26B 1.301(3) . ?
C31 H31A 1.19(6) . ?
C31 H31B 0.98(5) . ?
C31 H31C 0.93(6) . ?
C32 H32A 0.9600 . ?
C32 H32B 0.9600 . ?
C32 H32C 0.9600 . ?
C41 H41A 1.09(4) . ?
C41 H41B 0.96(6) . ?
C41 H41C 1.07(6) . ?
C42 H42A 0.9600 . ?
C42 H42B 0.9600 . ?
C42 H42C 0.9600 . ?
OW1 HW1A 1.15(4) . ?
OW1 HW1B 0.85(6) . ?
OW2 HW2A 1.09(4) . ?
OW2 HW2B 0.99(4) . ?
OW3 HW3A 0.97(7) . ?
OW3 HW3B 0.77(5) . ?
OW4 HW4A 0.79(5) . ?
OW4 HW4B 0.88(5) . ?
